data_4335184
loop_
_publ_author_name
'Christopher J. Whiteoak'
'James D. Nobbs'
'Evgeny Kiryushchenkov'
'Sandro Pagano'
'Andrew J.P. White'
'George J.P. Britovsek'

_publ_section_title
;
 Tri(pyridylmethyl)phosphine: The Elusive Congener of TPA Shows
 Surprisingly Different Coordination Behavior
;
_journal_name_full 'Inorganic Chemistry'
_journal_page_first 7000
_journal_page_last 7009
_journal_paper_doi 10.1021/ic4005196
_journal_volume 52
_journal_year 2013
_chemical_formula_moiety 'C36 H42 Fe N12 P2, 2(C F3 O3 S), C H2 Cl2'
_chemical_formula_sum 'C39 H44 Cl2 F6 Fe N12 O6 P2 S2'
_chemical_formula_weight 1143.67
_chemical_name_systematic
; 
 ? 
;
_space_group_IT_number 2
_symmetry_cell_setting triclinic
_symmetry_space_group_name_Hall '-P 1'
_symmetry_space_group_name_H-M 'P -1'
_atom_sites_solution_hydrogens geom
_atom_sites_solution_primary direct
_atom_sites_solution_secondary difmap
_audit_creation_method SHELXL-97
_cell_angle_alpha 92.8540(17)
_cell_angle_beta 97.9214(18)
_cell_angle_gamma 104.5567(18)
_cell_formula_units_Z 2
_cell_length_a 13.1348(3)
_cell_length_b 13.5183(3)
_cell_length_c 14.2438(3)
_cell_measurement_reflns_used 14339
_cell_measurement_temperature 173
_cell_measurement_theta_max 32.6962
_cell_measurement_theta_min 4.2391
_cell_volume 2415.17(10)
_computing_cell_refinement 'CrysAlis RED, Oxford Diffraction Ltd'
_computing_data_collection 'CrysAlis CCD, Oxford Diffraction Ltd'
_computing_data_reduction 'CrysAlis RED, Oxford Diffraction Ltd'
_computing_molecular_graphics 'Bruker SHELXTL'
_computing_publication_material 'Bruker SHELXTL'
_computing_structure_refinement 'SHELXL-97 (Sheldrick, 1997)'
_computing_structure_solution 'SHELXS-97 (Sheldrick, 1990)'
_diffrn_ambient_temperature 173
_diffrn_detector_area_resol_mean 15.9863
_diffrn_measured_fraction_theta_full 0.985
_diffrn_measured_fraction_theta_max 0.897
_diffrn_measurement_device_type 'OD Xcalibur 3'
_diffrn_measurement_method 'omega scans'
_diffrn_radiation_monochromator graphite
_diffrn_radiation_source 'Enhance (Mo) x-ray Source'
_diffrn_radiation_type MoK\a
_diffrn_radiation_wavelength 0.71073
_diffrn_reflns_av_R_equivalents 0.0206
_diffrn_reflns_av_sigmaI/netI 0.0283
_diffrn_reflns_limit_h_max 16
_diffrn_reflns_limit_h_min -19
_diffrn_reflns_limit_k_max 20
_diffrn_reflns_limit_k_min -17
_diffrn_reflns_limit_l_max 20
_diffrn_reflns_limit_l_min -19
_diffrn_reflns_number 24564
_diffrn_reflns_theta_full 31.00
_diffrn_reflns_theta_max 32.77
_diffrn_reflns_theta_min 4.25
_exptl_absorpt_coefficient_mu 0.658
_exptl_absorpt_correction_T_max 0.941
_exptl_absorpt_correction_T_min 0.869
_exptl_absorpt_correction_type analytical
_exptl_absorpt_process_details
; 
CrysAlisPro, Agilent Technologies, 
Version 1.171.35.21 (release 20-01-2012 CrysAlis171 .NET) 
(compiled Jan 23 2012,18:06:46) 
Analytical numeric absorption correction using a multifaceted crystal 
model based on expressions derived by R.C. Clark & J.S. Reid. 
(Clark, R. C. & Reid, J. S. (1995). Acta Cryst. A51, 887-897) 
;
_exptl_crystal_colour Orange
_exptl_crystal_density_diffrn 1.573
_exptl_crystal_description prisms
_exptl_crystal_F_000 1172
_exptl_crystal_size_max 0.37
_exptl_crystal_size_mid 0.21
_exptl_crystal_size_min 0.10
_refine_diff_density_max 0.854
_refine_diff_density_min -0.618
_refine_diff_density_rms 0.110
_refine_ls_extinction_method none
_refine_ls_goodness_of_fit_ref 1.120
_refine_ls_hydrogen_treatment constr
_refine_ls_matrix_type full
_refine_ls_number_parameters 683
_refine_ls_number_reflns 16039
_refine_ls_number_restraints 158
_refine_ls_restrained_S_all 1.128
_refine_ls_R_factor_all 0.0693
_refine_ls_R_factor_gt 0.0596
_refine_ls_shift/su_max 0.002
_refine_ls_shift/su_mean 0.000
_refine_ls_structure_factor_coef Fsqd
_refine_ls_weighting_details 'calc w=1/[\s^2^(Fo^2^)+(0.1174P)^2^+0.4560P] where P=(Fo^2^+2Fc^2^)/3'
_refine_ls_weighting_scheme calc
_refine_ls_wR_factor_gt 0.1623
_refine_ls_wR_factor_ref 0.1763
_reflns_number_gt 13459
_reflns_number_total 16039
_reflns_threshold_expression >2sigma(I)
_cod_data_source_file ic4005196_si_002_3.cif
_cod_data_source_block '[Fe(TPAMP)2](OTf)2'
_cod_database_code 4335184

loop_
_symmetry_equiv_pos_as_xyz
'x, y, z'
'-x, -y, -z'

loop_
_atom_site_label
_atom_site_type_symbol
_atom_site_fract_x
_atom_site_fract_y
_atom_site_fract_z
_atom_site_U_iso_or_equiv
_atom_site_adp_type
_atom_site_occupancy
_atom_site_symmetry_multiplicity
_atom_site_calc_flag
_atom_site_refinement_flags
_atom_site_disorder_assembly
_atom_site_disorder_group
Fe Fe 0.184646(16) 0.784853(16) 0.256599(15) 0.01618(7) Uani 1 1 d . . .
P1 P 0.33896(3) 0.82772(3) 0.22066(3) 0.01841(9) Uani 1 1 d . . .
P2 P 0.17549(3) 0.63211(3) 0.28890(3) 0.01810(9) Uani 1 1 d . . .
N1 N 0.13700(11) 0.75878(10) 0.11535(10) 0.0191(2) Uani 1 1 d . . .
C2 C 0.21067(13) 0.78705(12) 0.05711(11) 0.0202(3) Uani 1 1 d . . .
C3 C 0.18280(15) 0.78810(13) -0.04119(12) 0.0252(3) Uani 1 1 d . . .
H3A H 0.2363 0.8082 -0.0802 0.030 Uiso 1 1 calc R . .
C4 C 0.07643(16) 0.75949(14) -0.08073(13) 0.0285(3) Uani 1 1 d . . .
H4A H 0.0557 0.7619 -0.1470 0.034 Uiso 1 1 calc R . .
C5 C 0.00033(15) 0.72733(15) -0.02268(14) 0.0300(4) Uani 1 1 d . . .
H5A H -0.0732 0.7053 -0.0485 0.036 Uiso 1 1 calc R . .
C6 C 0.03383(14) 0.72803(14) 0.07393(13) 0.0252(3) Uani 1 1 d . . .
H6A H -0.0187 0.7056 0.1134 0.030 Uiso 1 1 calc R . .
N7 N 0.31653(11) 0.81761(12) 0.09995(10) 0.0224(3) Uani 1 1 d . . .
C8 C 0.39822(15) 0.87175(17) 0.04561(14) 0.0313(4) Uani 1 1 d . . .
H8A H 0.4061 0.8244 -0.0057 0.047 Uiso 1 1 calc R . .
H8B H 0.4663 0.8970 0.0881 0.047 Uiso 1 1 calc R . .
H8C H 0.3765 0.9298 0.0183 0.047 Uiso 1 1 calc R . .
N11 N 0.19714(11) 0.93725(10) 0.22907(10) 0.0189(2) Uani 1 1 d . . .
C12 C 0.29639(13) 1.00182(12) 0.23298(12) 0.0217(3) Uani 1 1 d . . .
C13 C 0.31083(16) 1.10653(13) 0.22026(14) 0.0294(4) Uani 1 1 d . . .
H13A H 0.3804 1.1514 0.2271 0.035 Uiso 1 1 calc R . .
C14 C 0.22236(18) 1.14295(15) 0.19763(16) 0.0340(4) Uani 1 1 d . . .
H14A H 0.2305 1.2139 0.1905 0.041 Uiso 1 1 calc R . .
C15 C 0.12110(17) 1.07594(15) 0.18526(15) 0.0310(4) Uani 1 1 d . . .
H15A H 0.0596 1.0993 0.1663 0.037 Uiso 1 1 calc R . .
C16 C 0.11262(14) 0.97470(13) 0.20131(12) 0.0239(3) Uani 1 1 d . . .
H16A H 0.0436 0.9287 0.1924 0.029 Uiso 1 1 calc R . .
N17 N 0.38051(11) 0.95722(11) 0.24856(11) 0.0236(3) Uani 1 1 d . . .
C18 C 0.49045(15) 1.01994(16) 0.25556(16) 0.0332(4) Uani 1 1 d . . .
H18A H 0.5006 1.0500 0.1952 0.050 Uiso 1 1 calc R . .
H18B H 0.5396 0.9768 0.2692 0.050 Uiso 1 1 calc R . .
H18C H 0.5046 1.0749 0.3069 0.050 Uiso 1 1 calc R . .
N21 N 0.46005(14) 0.83999(18) 0.39738(13) 0.0384(4) Uani 1 1 d . . .
C22 C 0.49365(13) 0.78278(15) 0.33628(13) 0.0257(3) Uani 1 1 d . . .
C23 C 0.56967(17) 0.72905(18) 0.36342(17) 0.0372(4) Uani 1 1 d . . .
H23A H 0.5933 0.6900 0.3178 0.045 Uiso 1 1 calc R . .
C24 C 0.6088(2) 0.7351(2) 0.45897(19) 0.0471(6) Uani 1 1 d . . .
H24A H 0.6601 0.6993 0.4802 0.057 Uiso 1 1 calc R . .
C25 C 0.5736(2) 0.7931(2) 0.52416(17) 0.0477(6) Uani 1 1 d . . .
H25A H 0.5988 0.7966 0.5904 0.057 Uiso 1 1 calc R . .
C26 C 0.5004(2) 0.8460(3) 0.48968(16) 0.0479(6) Uani 1 1 d . . .
H26A H 0.4779 0.8883 0.5335 0.057 Uiso 1 1 calc R . .
N27 N 0.44593(11) 0.77997(12) 0.24132(11) 0.0237(3) Uani 1 1 d . . .
C28 C 0.47181(15) 0.71012(15) 0.17059(15) 0.0297(4) Uani 1 1 d . . .
H28A H 0.5448 0.7383 0.1588 0.045 Uiso 1 1 calc R . .
H28B H 0.4223 0.7030 0.1110 0.045 Uiso 1 1 calc R . .
H28C H 0.4655 0.6427 0.1950 0.045 Uiso 1 1 calc R . .
N31 N 0.02919(10) 0.73674(10) 0.28750(10) 0.0189(2) Uani 1 1 d . . .
C32 C -0.01915(12) 0.63426(12) 0.27934(12) 0.0211(3) Uani 1 1 d . . .
C33 C -0.12468(14) 0.59645(14) 0.29434(15) 0.0287(3) Uani 1 1 d . . .
H33A H -0.1577 0.5248 0.2865 0.034 Uiso 1 1 calc R . .
C34 C -0.17972(15) 0.66500(17) 0.32057(17) 0.0349(4) Uani 1 1 d . . .
H34A H -0.2520 0.6410 0.3291 0.042 Uiso 1 1 calc R . .
C35 C -0.12965(15) 0.76910(16) 0.33449(15) 0.0304(4) Uani 1 1 d . . .
H35A H -0.1659 0.8171 0.3545 0.037 Uiso 1 1 calc R . .
C36 C -0.02548(13) 0.80097(13) 0.31831(12) 0.0235(3) Uani 1 1 d . . .
H36A H 0.0096 0.8720 0.3295 0.028 Uiso 1 1 calc R . .
N37 N 0.04370(11) 0.57003(10) 0.25870(11) 0.0223(3) Uani 1 1 d . . .
C38 C -0.00293(15) 0.45976(13) 0.24151(15) 0.0298(4) Uani 1 1 d . . .
H38A H -0.0308 0.4335 0.2983 0.045 Uiso 1 1 calc R . .
H38B H 0.0517 0.4260 0.2270 0.045 Uiso 1 1 calc R . .
H38C H -0.0611 0.4456 0.1876 0.045 Uiso 1 1 calc R . .
N41 N 0.22563(10) 0.81928(10) 0.39774(10) 0.0187(2) Uani 1 1 d . . .
C42 C 0.21830(12) 0.74125(12) 0.45478(11) 0.0200(3) Uani 1 1 d . . .
C43 C 0.23527(15) 0.75810(14) 0.55429(12) 0.0258(3) Uani 1 1 d . . .
H43A H 0.2292 0.7018 0.5924 0.031 Uiso 1 1 calc R . .
C44 C 0.26083(15) 0.85697(15) 0.59619(13) 0.0275(3) Uani 1 1 d . . .
H44A H 0.2710 0.8697 0.6635 0.033 Uiso 1 1 calc R . .
C45 C 0.27162(14) 0.93816(14) 0.53864(13) 0.0260(3) Uani 1 1 d . . .
H45A H 0.2902 1.0072 0.5657 0.031 Uiso 1 1 calc R . .
C46 C 0.25452(13) 0.91556(13) 0.44103(12) 0.0229(3) Uani 1 1 d . . .
H46A H 0.2637 0.9712 0.4020 0.027 Uiso 1 1 calc R . .
N47 N 0.19258(12) 0.64246(11) 0.40965(10) 0.0223(3) Uani 1 1 d . . .
C48 C 0.15360(18) 0.55511(14) 0.46403(14) 0.0320(4) Uani 1 1 d . . .
H48A H 0.2106 0.5502 0.5144 0.048 Uiso 1 1 calc R . .
H48B H 0.1314 0.4918 0.4214 0.048 Uiso 1 1 calc R . .
H48C H 0.0928 0.5650 0.4926 0.048 Uiso 1 1 calc R . .
N51 N 0.17894(15) 0.54807(13) 0.11050(12) 0.0310(3) Uani 1 1 d . . .
C52 C 0.24079(14) 0.50958(13) 0.17294(13) 0.0243(3) Uani 1 1 d . . .
C53 C 0.29871(15) 0.44181(15) 0.14634(16) 0.0316(4) Uani 1 1 d . . .
H53A H 0.3396 0.4133 0.1925 0.038 Uiso 1 1 calc R . .
C54 C 0.29388(18) 0.41805(18) 0.05004(17) 0.0393(5) Uani 1 1 d . . .
H54A H 0.3337 0.3738 0.0291 0.047 Uiso 1 1 calc R . .
C55 C 0.2317(2) 0.45809(18) -0.01611(17) 0.0430(5) Uani 1 1 d . . .
H55A H 0.2279 0.4423 -0.0825 0.052 Uiso 1 1 calc R . .
C56 C 0.1749(2) 0.52233(17) 0.01816(15) 0.0400(5) Uani 1 1 d . . .
H56A H 0.1309 0.5494 -0.0266 0.048 Uiso 1 1 calc R . .
N57 N 0.24252(12) 0.54337(11) 0.26820(11) 0.0238(3) Uani 1 1 d . . .
C58 C 0.32264(16) 0.51970(16) 0.34035(15) 0.0331(4) Uani 1 1 d . . .
H58A H 0.3002 0.4472 0.3521 0.050 Uiso 1 1 calc R . .
H58B H 0.3296 0.5626 0.3996 0.050 Uiso 1 1 calc R . .
H58C H 0.3914 0.5336 0.3173 0.050 Uiso 1 1 calc R . .
S60 S 0.76041(4) 0.96760(4) 0.19202(3) 0.02890(10) Uani 1 1 d . . .
O61 O 0.7065(2) 1.04293(17) 0.16301(16) 0.0599(6) Uani 1 1 d . . .
O62 O 0.87102(15) 1.0059(2) 0.23138(16) 0.0639(7) Uani 1 1 d . . .
O63 O 0.70096(14) 0.89110(14) 0.24359(14) 0.0450(4) Uani 1 1 d . . .
C60 C 0.7670(2) 0.8997(2) 0.08073(19) 0.0487(6) Uani 1 1 d . . .
F61 F 0.8134(2) 0.82431(19) 0.0952(2) 0.0918(8) Uani 1 1 d . . .
F62 F 0.66979(19) 0.8573(2) 0.03261(16) 0.0922(8) Uani 1 1 d . . .
F63 F 0.8204(2) 0.9620(2) 0.02526(15) 0.0862(7) Uani 1 1 d . . .
S70 S 0.57320(4) 0.41104(5) 0.27632(4) 0.03117(14) Uani 0.954(2) 1 d PDU A 1
O71 O 0.57098(16) 0.50585(13) 0.23621(16) 0.0481(5) Uani 0.954(2) 1 d PD A 1
O72 O 0.65900(19) 0.4205(2) 0.35296(19) 0.0573(6) Uani 0.954(2) 1 d PDU A 1
O73 O 0.47072(15) 0.34813(17) 0.28858(16) 0.0456(4) Uani 0.954(2) 1 d PDU A 1
C70 C 0.6091(2) 0.33624(18) 0.1834(2) 0.0455(6) Uani 0.954(2) 1 d PDU A 1
F71 F 0.61106(18) 0.24284(12) 0.20731(18) 0.0698(6) Uani 0.954(2) 1 d PD A 1
F72 F 0.5415(3) 0.3239(2) 0.10353(16) 0.0939(9) Uani 0.954(2) 1 d PDU A 1
F73 F 0.7057(2) 0.37971(16) 0.1641(2) 0.0798(8) Uani 0.954(2) 1 d PDU A 1
S70' S 0.5743(11) 0.3628(13) 0.2825(9) 0.044(3) Uiso 0.046(2) 1 d PDU A 2
O71' O 0.4839(18) 0.390(2) 0.3076(18) 0.025(6) Uiso 0.046(2) 1 d PDU A 2
O72' O 0.6761(17) 0.426(3) 0.329(2) 0.044(9) Uiso 0.046(2) 1 d PDU A 2
O73' O 0.570(3) 0.2547(17) 0.281(2) 0.066(13) Uiso 0.046(2) 1 d PD A 2
C70' C 0.575(2) 0.387(2) 0.1597(13) 0.053(9) Uiso 0.046(2) 1 d PDU A 2
F71' F 0.487(3) 0.332(3) 0.1030(17) 0.098(10) Uiso 0.046(2) 1 d PDU A 2
F72' F 0.581(3) 0.485(2) 0.144(2) 0.078(13) Uiso 0.046(2) 1 d PD A 2
F73' F 0.655(3) 0.365(3) 0.123(2) 0.063(7) Uiso 0.046(2) 1 d PDU A 2
C80 C 0.0107(2) 0.1452(2) 0.4143(3) 0.0407(7) Uani 0.897(4) 1 d PDU B 1
H80A H -0.0255 0.1527 0.4698 0.049 Uiso 0.897(4) 1 calc PR B 1
H80B H -0.0435 0.1050 0.3617 0.049 Uiso 0.897(4) 1 calc PR B 1
Cl1 Cl 0.10739(10) 0.07928(9) 0.44419(6) 0.0458(3) Uani 0.897(4) 1 d PDU B 1
Cl2 Cl 0.06689(16) 0.26730(8) 0.37927(16) 0.1050(6) Uani 0.897(4) 1 d PDU B 1
C80' C 0.023(2) 0.1506(15) 0.390(3) 0.055(9) Uiso 0.103(4) 1 d PDU B 2
H80C H 0.0084 0.1356 0.3201 0.066 Uiso 0.103(4) 1 calc PR B 2
H80D H -0.0394 0.1136 0.4177 0.066 Uiso 0.103(4) 1 calc PR B 2
Cl1' Cl 0.1386(7) 0.1180(9) 0.4389(6) 0.0490(19) Uiso 0.103(4) 1 d PDU B 2
Cl2' Cl 0.0550(6) 0.2817(6) 0.4221(6) 0.0458(18) Uiso 0.103(4) 1 d PDU B 2

loop_
_atom_site_aniso_label
_atom_site_aniso_U_11
_atom_site_aniso_U_22
_atom_site_aniso_U_33
_atom_site_aniso_U_23
_atom_site_aniso_U_13
_atom_site_aniso_U_12
Fe 0.01429(11) 0.01483(11) 0.01911(11) 0.00075(8) 0.00119(8) 0.00409(8)
P1 0.01454(17) 0.01968(18) 0.02071(18) 0.00074(13) 0.00179(13) 0.00462(13)
P2 0.01759(17) 0.01532(17) 0.02095(18) 0.00052(13) 0.00060(13) 0.00498(13)
N1 0.0181(5) 0.0172(5) 0.0209(6) 0.0010(4) 0.0000(4) 0.0045(4)
C2 0.0218(7) 0.0181(6) 0.0208(6) 0.0017(5) 0.0019(5) 0.0061(5)
C3 0.0304(8) 0.0239(7) 0.0205(7) 0.0031(6) 0.0022(6) 0.0061(6)
C4 0.0333(9) 0.0254(8) 0.0235(7) 0.0018(6) -0.0045(6) 0.0063(7)
C5 0.0269(8) 0.0306(9) 0.0280(8) 0.0029(7) -0.0057(6) 0.0043(7)
C6 0.0210(7) 0.0256(8) 0.0258(7) 0.0024(6) -0.0015(6) 0.0030(6)
N7 0.0191(6) 0.0266(7) 0.0216(6) 0.0038(5) 0.0036(5) 0.0053(5)
C8 0.0261(8) 0.0386(10) 0.0279(8) 0.0062(7) 0.0083(6) 0.0033(7)
N11 0.0189(6) 0.0165(5) 0.0210(6) 0.0017(4) 0.0022(4) 0.0048(4)
C12 0.0218(7) 0.0188(7) 0.0233(7) 0.0002(5) 0.0036(5) 0.0033(5)
C13 0.0336(9) 0.0176(7) 0.0352(9) 0.0012(6) 0.0098(7) 0.0011(6)
C14 0.0448(11) 0.0206(8) 0.0408(10) 0.0081(7) 0.0139(8) 0.0112(7)
C15 0.0357(9) 0.0250(8) 0.0382(10) 0.0103(7) 0.0101(7) 0.0150(7)
C16 0.0247(7) 0.0227(7) 0.0258(7) 0.0036(6) 0.0034(6) 0.0093(6)
N17 0.0166(6) 0.0202(6) 0.0321(7) 0.0006(5) 0.0032(5) 0.0020(5)
C18 0.0196(7) 0.0295(9) 0.0454(11) -0.0027(8) 0.0074(7) -0.0034(6)
N21 0.0278(8) 0.0651(13) 0.0279(8) 0.0020(8) 0.0038(6) 0.0231(8)
C22 0.0156(6) 0.0334(9) 0.0275(8) 0.0055(6) 0.0020(5) 0.0055(6)
C23 0.0326(9) 0.0416(11) 0.0400(11) 0.0053(8) -0.0020(8) 0.0184(8)
C24 0.0443(12) 0.0563(15) 0.0433(12) 0.0120(11) -0.0069(10) 0.0238(11)
C25 0.0384(11) 0.0761(18) 0.0292(10) 0.0130(11) -0.0012(8) 0.0176(11)
C26 0.0360(11) 0.085(2) 0.0279(9) 0.0047(11) 0.0054(8) 0.0262(12)
N27 0.0184(6) 0.0296(7) 0.0247(6) 0.0014(5) 0.0020(5) 0.0102(5)
C28 0.0256(8) 0.0305(9) 0.0353(9) -0.0018(7) 0.0038(7) 0.0132(7)
N31 0.0167(5) 0.0186(6) 0.0210(6) 0.0019(4) 0.0018(4) 0.0045(4)
C32 0.0174(6) 0.0212(7) 0.0231(7) 0.0015(5) 0.0008(5) 0.0036(5)
C33 0.0189(7) 0.0254(8) 0.0383(9) 0.0030(7) 0.0033(6) -0.0004(6)
C34 0.0197(7) 0.0401(11) 0.0456(11) 0.0060(8) 0.0086(7) 0.0071(7)
C35 0.0247(8) 0.0343(9) 0.0370(9) 0.0043(7) 0.0089(7) 0.0138(7)
C36 0.0230(7) 0.0226(7) 0.0273(7) 0.0031(6) 0.0048(6) 0.0095(6)
N37 0.0194(6) 0.0158(5) 0.0300(7) 0.0002(5) 0.0015(5) 0.0032(5)
C38 0.0281(8) 0.0167(7) 0.0399(10) -0.0008(6) -0.0006(7) 0.0008(6)
N41 0.0161(5) 0.0185(6) 0.0214(6) -0.0003(4) 0.0022(4) 0.0050(4)
C42 0.0174(6) 0.0214(7) 0.0212(7) 0.0007(5) 0.0014(5) 0.0060(5)
C43 0.0299(8) 0.0268(8) 0.0211(7) 0.0029(6) 0.0025(6) 0.0088(6)
C44 0.0294(8) 0.0315(8) 0.0215(7) -0.0022(6) 0.0013(6) 0.0098(7)
C45 0.0270(8) 0.0243(7) 0.0262(8) -0.0044(6) 0.0008(6) 0.0086(6)
C46 0.0227(7) 0.0193(7) 0.0260(7) -0.0013(5) 0.0019(6) 0.0061(5)
N47 0.0253(6) 0.0182(6) 0.0217(6) 0.0029(5) 0.0009(5) 0.0039(5)
C48 0.0410(10) 0.0218(8) 0.0283(8) 0.0061(6) 0.0018(7) 0.0001(7)
N51 0.0420(9) 0.0246(7) 0.0287(7) 0.0022(6) 0.0023(6) 0.0146(6)
C52 0.0250(7) 0.0185(7) 0.0298(8) -0.0001(6) 0.0043(6) 0.0066(6)
C53 0.0258(8) 0.0249(8) 0.0437(10) -0.0068(7) 0.0044(7) 0.0084(6)
C54 0.0364(10) 0.0372(11) 0.0449(12) -0.0105(9) 0.0109(9) 0.0109(8)
C55 0.0605(15) 0.0329(10) 0.0347(10) -0.0044(8) 0.0142(10) 0.0083(10)
C56 0.0609(14) 0.0324(10) 0.0283(9) 0.0035(7) 0.0050(9) 0.0162(9)
N57 0.0244(6) 0.0211(6) 0.0271(7) -0.0001(5) 0.0004(5) 0.0106(5)
C58 0.0313(9) 0.0353(9) 0.0360(9) 0.0019(7) -0.0034(7) 0.0197(8)
S60 0.0267(2) 0.0297(2) 0.0308(2) 0.00158(16) 0.00950(16) 0.00570(16)
O61 0.0888(15) 0.0579(12) 0.0619(12) 0.0322(10) 0.0461(11) 0.0485(11)
O62 0.0320(8) 0.0861(16) 0.0569(12) -0.0264(11) 0.0078(8) -0.0094(9)
O63 0.0421(9) 0.0447(9) 0.0536(10) 0.0229(8) 0.0173(8) 0.0126(7)
C60 0.0484(13) 0.0532(14) 0.0433(12) -0.0106(11) 0.0115(10) 0.0114(11)
F61 0.1080(19) 0.0741(14) 0.1069(19) -0.0278(13) 0.0245(15) 0.0513(13)
F62 0.0705(13) 0.126(2) 0.0551(11) -0.0363(13) -0.0088(10) -0.0011(13)
F63 0.1074(18) 0.0997(17) 0.0533(11) -0.0068(10) 0.0513(12) 0.0122(13)
S70 0.0265(2) 0.0258(3) 0.0403(3) 0.00220(19) -0.00179(18) 0.00908(18)
O71 0.0476(10) 0.0238(7) 0.0728(13) 0.0068(8) 0.0010(9) 0.0133(7)
O72 0.0485(11) 0.0628(14) 0.0551(14) -0.0001(11) -0.0179(11) 0.0197(10)
O73 0.0346(9) 0.0424(11) 0.0609(12) 0.0099(9) 0.0143(8) 0.0074(7)
C70 0.0502(14) 0.0274(10) 0.0607(16) 0.0031(10) 0.0196(12) 0.0078(9)
F71 0.0834(14) 0.0257(7) 0.1106(18) 0.0070(9) 0.0419(13) 0.0188(8)
F72 0.121(2) 0.105(2) 0.0527(12) -0.0274(13) -0.0091(13) 0.0433(17)
F73 0.0742(14) 0.0511(11) 0.123(2) 0.0031(12) 0.0656(15) 0.0060(10)
C80 0.0407(13) 0.0365(13) 0.0452(17) 0.0008(11) -0.0032(12) 0.0163(10)
Cl1 0.0529(5) 0.0413(5) 0.0483(4) -0.0008(3) 0.0004(3) 0.0264(4)
Cl2 0.1725(15) 0.0358(5) 0.1088(13) 0.0207(6) 0.0149(11) 0.0319(7)

loop_
_atom_type_symbol
_atom_type_description
_atom_type_scat_dispersion_real
_atom_type_scat_dispersion_imag
_atom_type_scat_source
C C 0.0033 0.0016 'International Tables Vol C Tables 4.2.6.8 and 6.1.1.4'
H H 0.0000 0.0000 'International Tables Vol C Tables 4.2.6.8 and 6.1.1.4'
N N 0.0061 0.0033 'International Tables Vol C Tables 4.2.6.8 and 6.1.1.4'
O O 0.0106 0.0060 'International Tables Vol C Tables 4.2.6.8 and 6.1.1.4'
F F 0.0171 0.0103 'International Tables Vol C Tables 4.2.6.8 and 6.1.1.4'
P P 0.1023 0.0942 'International Tables Vol C Tables 4.2.6.8 and 6.1.1.4'
S S 0.1246 0.1234 'International Tables Vol C Tables 4.2.6.8 and 6.1.1.4'
Cl Cl 0.1484 0.1585 'International Tables Vol C Tables 4.2.6.8 and 6.1.1.4'
Fe Fe 0.3463 0.8444 'International Tables Vol C Tables 4.2.6.8 and 6.1.1.4'

loop_
_geom_angle_atom_site_label_1
_geom_angle_atom_site_label_2
_geom_angle_atom_site_label_3
_geom_angle
N41 Fe N1 175.46(5)
N41 Fe N11 93.46(5)
N1 Fe N11 83.01(5)
N41 Fe N31 84.58(5)
N1 Fe N31 93.37(5)
N11 Fe N31 102.43(5)
N41 Fe P1 97.53(4)
N1 Fe P1 84.64(4)
N11 Fe P1 78.99(4)
N31 Fe P1 177.41(4)
N41 Fe P2 84.76(4)
N1 Fe P2 98.81(4)
N11 Fe P2 178.06(4)
N31 Fe P2 78.18(4)
P1 Fe P2 100.472(18)
N27 P1 N7 100.88(7)
N27 P1 N17 107.99(7)
N7 P1 N17 102.72(8)
N27 P1 Fe 133.45(6)
N7 P1 Fe 103.31(5)
N17 P1 Fe 104.62(5)
N57 P2 N47 100.73(7)
N57 P2 N37 105.71(7)
N47 P2 N37 102.74(7)
N57 P2 Fe 136.36(6)
N47 P2 Fe 102.61(5)
N37 P2 Fe 104.38(5)
C6 N1 C2 116.97(14)
C6 N1 Fe 123.95(12)
C2 N1 Fe 118.40(10)
N1 C2 N7 116.71(14)
N1 C2 C3 122.41(15)
N7 C2 C3 120.87(15)
C4 C3 C2 119.08(17)
C3 C4 C5 119.24(17)
C6 C5 C4 118.45(17)
N1 C6 C5 123.79(17)
C2 N7 C8 119.42(14)
C2 N7 P1 116.28(11)
C8 N7 P1 120.91(12)
C16 N11 C12 117.56(14)
C16 N11 Fe 123.81(11)
C12 N11 Fe 118.48(11)
N11 C12 N17 115.88(14)
N11 C12 C13 121.48(16)
N17 C12 C13 122.63(16)
C14 C13 C12 118.78(17)
C13 C14 C15 120.03(17)
C16 C15 C14 118.08(18)
N11 C16 C15 123.61(17)
C12 N17 C18 120.31(15)
C12 N17 P1 111.16(11)
C18 N17 P1 125.37(13)
C22 N21 C26 118.30(19)
N21 C22 C23 123.32(18)
N21 C22 N27 114.25(16)
C23 C22 N27 122.43(18)
C24 C23 C22 117.4(2)
C23 C24 C25 120.3(2)
C24 C25 C26 117.9(2)
N21 C26 C25 122.8(2)
C22 N27 C28 117.27(15)
C22 N27 P1 117.64(12)
C28 N27 P1 122.63(12)
C36 N31 C32 117.40(14)
C36 N31 Fe 124.04(11)
C32 N31 Fe 118.52(11)
N31 C32 N37 115.85(14)
N31 C32 C33 121.83(16)
N37 C32 C33 122.28(15)
C34 C33 C32 118.81(17)
C33 C34 C35 120.02(17)
C36 C35 C34 118.02(17)
N31 C36 C35 123.67(16)
C32 N37 C38 119.91(14)
C32 N37 P2 110.51(11)
C38 N37 P2 127.17(12)
C46 N41 C42 116.98(14)
C46 N41 Fe 124.43(11)
C42 N41 Fe 118.48(11)
N41 C42 N47 116.65(14)
N41 C42 C43 122.22(15)
N47 C42 C43 121.13(15)
C44 C43 C42 119.35(16)
C43 C44 C45 119.13(16)
C46 C45 C44 118.21(16)
N41 C46 C45 124.03(16)
C42 N47 C48 118.80(14)
C42 N47 P2 116.70(11)
C48 N47 P2 122.27(12)
C56 N51 C52 117.87(18)
N51 C52 C53 123.27(18)
N51 C52 N57 113.83(15)
C53 C52 N57 122.90(17)
C54 C53 C52 117.2(2)
C55 C54 C53 120.6(2)
C54 C55 C56 117.4(2)
N51 C56 C55 123.6(2)
C52 N57 C58 117.36(15)
C52 N57 P2 117.48(12)
C58 N57 P2 123.31(13)
O61 S60 O63 113.70(12)
O61 S60 O62 115.84(16)
O63 S60 O62 114.63(14)
O61 S60 C60 103.73(14)
O63 S60 C60 104.91(13)
O62 S60 C60 101.90(12)
F63 C60 F61 108.2(3)
F63 C60 F62 107.6(3)
F61 C60 F62 106.7(3)
F63 C60 S60 111.5(2)
F61 C60 S60 111.6(2)
F62 C60 S60 111.1(2)
O72 S70 O71 113.76(15)
O72 S70 O73 116.82(16)
O71 S70 O73 114.74(12)
O72 S70 C70 102.75(16)
O71 S70 C70 103.96(13)
O73 S70 C70 102.24(13)
F72 C70 F71 106.7(2)
F72 C70 F73 107.6(3)
F71 C70 F73 106.1(2)
F72 C70 S70 112.0(2)
F71 C70 S70 112.3(2)
F73 C70 S70 111.87(19)
O71' S70' O72' 115.8(12)
O71' S70' O73' 115.7(12)
O72' S70' O73' 111.7(12)
O71' S70' C70' 105.4(10)
O72' S70' C70' 103.4(11)
O73' S70' C70' 103.0(11)
F72' C70' F73' 105.5(13)
F72' C70' F71' 106.0(14)
F73' C70' F71' 104.9(14)
F72' C70' S70' 113.4(12)
F73' C70' S70' 113.6(12)
F71' C70' S70' 112.6(12)
Cl1 C80 Cl2 111.40(19)
Cl2' C80' Cl1' 102.2(12)

loop_
_geom_bond_atom_site_label_1
_geom_bond_atom_site_label_2
_geom_bond_distance
Fe N41 2.0077(14)
Fe N1 2.0088(14)
Fe N11 2.0865(13)
Fe N31 2.0963(13)
Fe P1 2.1050(4)
Fe P2 2.1154(4)
P1 N27 1.6848(15)
P1 N7 1.6967(15)
P1 N17 1.7061(15)
P2 N57 1.6936(15)
P2 N47 1.6976(15)
P2 N37 1.7072(14)
N1 C6 1.353(2)
N1 C2 1.356(2)
C2 N7 1.389(2)
C2 C3 1.399(2)
C3 C4 1.382(3)
C4 C5 1.385(3)
C5 C6 1.385(2)
N7 C8 1.475(2)
N11 C16 1.351(2)
N11 C12 1.367(2)
C12 N17 1.384(2)
C12 C13 1.405(2)
C13 C14 1.377(3)
C14 C15 1.391(3)
C15 C16 1.378(2)
N17 C18 1.467(2)
N21 C22 1.327(3)
N21 C26 1.338(3)
C22 C23 1.400(3)
C22 N27 1.405(2)
C23 C24 1.378(3)
C24 C25 1.386(4)
C25 C26 1.389(4)
N27 C28 1.477(2)
N31 C36 1.351(2)
N31 C32 1.363(2)
C32 N37 1.387(2)
C32 C33 1.402(2)
C33 C34 1.378(3)
C34 C35 1.387(3)
C35 C36 1.383(2)
N37 C38 1.456(2)
N41 C46 1.351(2)
N41 C42 1.356(2)
C42 N47 1.392(2)
C42 C43 1.402(2)
C43 C44 1.377(3)
C44 C45 1.393(3)
C45 C46 1.383(2)
N47 C48 1.467(2)
N51 C56 1.334(3)
N51 C52 1.335(2)
C52 C53 1.399(2)
C52 N57 1.405(2)
C53 C54 1.382(3)
C54 C55 1.382(4)
C55 C56 1.390(3)
N57 C58 1.473(2)
S60 O61 1.4256(19)
S60 O63 1.4306(16)
S60 O62 1.4359(19)
S60 C60 1.815(3)
C60 F63 1.322(4)
C60 F61 1.323(4)
C60 F62 1.334(3)
S70 O72 1.433(2)
S70 O71 1.4343(18)
S70 O73 1.4386(19)
S70 C70 1.809(3)
C70 F72 1.319(4)
C70 F71 1.329(3)
C70 F73 1.329(3)
S70' O71' 1.412(12)
S70' O72' 1.445(13)
S70' O73' 1.449(13)
S70' C70' 1.797(15)
C70' F72' 1.330(14)
C70' F73' 1.333(14)
C70' F71' 1.336(14)
C80 Cl1 1.746(3)
C80 Cl2 1.757(3)
C80' Cl2' 1.737(16)
C80' Cl1' 1.748(16)
